data_2013241
loop_
_publ_author_name
'Iida, Akifumi'
'Ozeki, Tomoji'

_publ_section_title
;
 Cu~3~V~10~O~28~&#x00B7;24H~2~O and CuNa~4~V~10~O~28~&#x00B7;23H~2~O
;
_journal_issue 6
_journal_name_full 'Acta Crystallographica Section C'
_journal_page_first i41
_journal_page_last i44
_journal_paper_doi 10.1107/S0108270103008552
_journal_volume 59
_journal_year 2003
_chemical_formula_moiety '(Cu 2+), (Na +)4, (V10 O28 6-), 23(H2 O)'
_chemical_formula_sum 'Cu H46 Na4 O51 V10'
_chemical_formula_weight 1527.27
_chemical_name_common 'copper tetrasodium decavanadate icositrihydrate'
_chemical_name_systematic
;
 ?
;
_space_group_IT_number 2
_symmetry_cell_setting triclinic
_symmetry_space_group_name_Hall '-P 1'
_symmetry_space_group_name_H-M 'P -1'
_atom_sites_solution_hydrogens geom
_atom_sites_solution_primary direct
_atom_sites_solution_secondary difmap
_audit_creation_method SHELXL-97
_cell_angle_alpha 104.979(4)
_cell_angle_beta 99.028(2)
_cell_angle_gamma 99.963(3)
_cell_formula_units_Z 1
_cell_length_a 8.9829(6)
_cell_length_b 10.7777(5)
_cell_length_c 11.9761(9)
_cell_measurement_reflns_used 4086
_cell_measurement_temperature 93(2)
_cell_measurement_theta_max 27.40
_cell_measurement_theta_min 1.80
_cell_volume 1078.12(12)
_computing_cell_refinement 'PROCESS-AUTO (Rigaku Corporation, 1998)'
_computing_data_collection 'PROCESS-AUTO (Rigaku Corporation, 1998)'
_computing_data_reduction 'PROCESS-AUTO (Rigaku Corporation, 1998)'
_computing_molecular_graphics 'ATOMS (Dowty, 1999) and ORTEP-III (Burnett & Johnson, 1996)'
_computing_structure_refinement 'SHELXL-97 (Sheldrick, 1997)'
_computing_structure_solution 'SHELXS-97 (Sheldrick, 1990)'
_diffrn_ambient_temperature 93(2)
_diffrn_detector_area_resol_mean 10
_diffrn_measured_fraction_theta_full 0.996
_diffrn_measured_fraction_theta_max 0.996
_diffrn_measurement_device_type 'Rigaku R-AXIS RAPID'
_diffrn_measurement_method oscillation
_diffrn_radiation_monochromator graphite
_diffrn_radiation_source 'Rigaku Ultrax rotating anode'
_diffrn_radiation_type MoK\a
_diffrn_radiation_wavelength 0.71073
_diffrn_reflns_av_R_equivalents 0.0287
_diffrn_reflns_av_sigmaI/netI 0.0231
_diffrn_reflns_limit_h_max 10
_diffrn_reflns_limit_h_min -11
_diffrn_reflns_limit_k_max 13
_diffrn_reflns_limit_k_min -13
_diffrn_reflns_limit_l_max 15
_diffrn_reflns_limit_l_min -15
_diffrn_reflns_number 12066
_diffrn_reflns_theta_full 27.40
_diffrn_reflns_theta_max 27.40
_diffrn_reflns_theta_min 1.80
_diffrn_standards_number 0
_exptl_absorpt_coefficient_mu 2.720
_exptl_absorpt_correction_T_max 0.827
_exptl_absorpt_correction_T_min 0.666
_exptl_absorpt_correction_type multi-scan
_exptl_absorpt_process_details '(Higashi, 1995)'
_exptl_crystal_colour orange
_exptl_crystal_density_diffrn 2.352
_exptl_crystal_density_method 'not measured'
_exptl_crystal_description pillar
_exptl_crystal_F_000 757
_exptl_crystal_size_max 0.20
_exptl_crystal_size_mid 0.14
_exptl_crystal_size_min 0.07
_refine_diff_density_max 0.468
_refine_diff_density_min -0.537
_refine_ls_extinction_coef 0.0126(5)
_refine_ls_extinction_expression Fc^*^=kFc[1+0.001xFc^2^\l^3^/sin(2\q)]^-1/4^
_refine_ls_extinction_method SHELXL
_refine_ls_goodness_of_fit_ref 1.244
_refine_ls_hydrogen_treatment refall
_refine_ls_matrix_type full
_refine_ls_number_parameters 395
_refine_ls_number_reflns 4887
_refine_ls_number_restraints 0
_refine_ls_restrained_S_all 1.244
_refine_ls_R_factor_all 0.0305
_refine_ls_R_factor_gt 0.0279
_refine_ls_shift/su_max 0.001
_refine_ls_shift/su_mean 0.000
_refine_ls_structure_factor_coef Fsqd
_refine_ls_weighting_details 'calc w=1/[\s^2^(Fo^2^)+(0.0307P)^2^+0.8810P] where P=(Fo^2^+2Fc^2^)/3'
_refine_ls_weighting_scheme calc
_refine_ls_wR_factor_gt 0.0666
_refine_ls_wR_factor_ref 0.0678
_reflns_number_gt 4594
_reflns_number_total 4887
_reflns_threshold_expression I>2\s(I)
_cod_data_source_file bc1014.cif
_cod_data_source_block II
_cod_original_sg_symbol_H-M P-1
_cod_original_formula_sum 'H46 Cu Na4 O51 V10'
_cod_database_code 2013241
_cod_database_fobs_code 2013241

loop_
_symmetry_equiv_pos_as_xyz
'x, y, z'
'-x, -y, -z'

loop_
_atom_site_label
_atom_site_fract_x
_atom_site_fract_y
_atom_site_fract_z
_atom_site_U_iso_or_equiv
_atom_site_adp_type
_atom_site_calc_flag
_atom_site_refinement_flags
_atom_site_occupancy
_atom_site_disorder_assembly
_atom_site_disorder_group
_atom_site_type_symbol
V1 0.53319(4) 0.25300(3) 0.48964(3) 0.00568(8) Uani d . 1 . . V
V2 0.46591(4) 0.53578(3) 0.28150(3) 0.00577(8) Uani d . 1 . . V
V3 0.32465(4) 0.24148(3) 0.25376(3) 0.00674(9) Uani d . 1 . . V
V4 0.67424(4) 0.33645(3) 0.29340(3) 0.00674(8) Uani d . 1 . . V
V5 0.68812(3) 0.55088(3) 0.52117(3) 0.00467(8) Uani d . 1 . . V
O1 0.55743(16) 0.15336(14) 0.56759(12) 0.0096(3) Uani d . 1 . . O
O2 0.43200(16) 0.63825(14) 0.20764(12) 0.0097(3) Uani d . 1 . . O
O3 0.18816(16) 0.13196(14) 0.15835(13) 0.0115(3) Uani d . 1 . . O
O4 0.80993(16) 0.29788(14) 0.22845(13) 0.0110(3) Uani d . 1 . . O
O5 0.19531(15) 0.32395(13) 0.36715(12) 0.0076(3) Uani d . 1 . . O
O6 0.80281(15) 0.48889(13) 0.43178(12) 0.0079(3) Uani d . 1 . . O
O7 0.49913(16) 0.22071(13) 0.19768(12) 0.0080(3) Uani d . 1 . . O
O8 0.37396(16) 0.15718(13) 0.36786(12) 0.0074(3) Uani d . 1 . . O
O9 0.68101(15) 0.23828(13) 0.40084(12) 0.0079(3) Uani d . 1 . . O
O10 0.31620(16) 0.38888(13) 0.19927(12) 0.0081(3) Uani d . 1 . . O
O11 0.62319(16) 0.47229(13) 0.23035(12) 0.0080(3) Uani d . 1 . . O
O12 0.67156(15) 0.41938(13) 0.60149(12) 0.0062(3) Uani d . 1 . . O
O13 0.61067(15) 0.65597(13) 0.42766(12) 0.0055(2) Uani d . 1 . . O
O14 0.49889(15) 0.40787(13) 0.40025(12) 0.0060(3) Uani d . 1 . . O
Cu1 0.0000 0.5000 0.0000 0.00838(9) Uani d S 1 . . Cu
O15 -0.04076(18) 0.58214(16) -0.12299(14) 0.0108(3) Uani d . 1 . . O
H15A -0.125(4) 0.591(3) -0.138(3) 0.026(8) Uiso d . 1 . . H
H15B -0.027(3) 0.546(3) -0.177(3) 0.014(7) Uiso d . 1 . . H
O16 -0.14380(17) 0.32667(15) -0.10421(13) 0.0109(3) Uani d . 1 . . O
H16A -0.157(4) 0.272(3) -0.077(3) 0.022(8) Uiso d . 1 . . H
H16B -0.230(4) 0.341(3) -0.140(3) 0.032(9) Uiso d . 1 . . H
O17 0.2011(2) 0.42336(18) -0.08768(15) 0.0164(3) Uani d . 1 . . O
H17A 0.249(3) 0.393(3) -0.062(3) 0.012(8) Uiso d . 1 . . H
H17B 0.251(4) 0.458(3) -0.125(3) 0.025(8) Uiso d . 1 . . H
Na1 0.02091(9) 0.23607(8) -0.23870(7) 0.01050(16) Uani d . 1 . . Na
O18 -0.03175(19) 0.39953(15) -0.32790(14) 0.0106(3) Uani d . 1 . . O
H18A -0.111(4) 0.400(3) -0.354(3) 0.023(8) Uiso d . 1 . . H
H18B 0.023(4) 0.424(3) -0.366(3) 0.023(8) Uiso d . 1 . . H
O19 0.1101(2) 0.08322(17) -0.14125(15) 0.0168(3) Uani d . 1 . . O
H19A 0.195(4) 0.114(3) -0.111(3) 0.026(9) Uiso d . 1 . . H
H19B 0.111(4) 0.030(4) -0.201(3) 0.034(9) Uiso d . 1 . . H
O20 -0.17316(18) 0.06606(16) -0.37551(14) 0.0112(3) Uani d . 1 . . O
H20A -0.231(3) 0.093(3) -0.395(3) 0.009(7) Uiso d . 1 . . H
H20B -0.217(4) 0.005(4) -0.364(3) 0.034(9) Uiso d . 1 . . H
O21 0.19540(17) 0.16821(15) -0.35689(13) 0.0108(3) Uani d . 1 . . O
H21A 0.239(4) 0.220(3) -0.379(3) 0.021(8) Uiso d . 1 . . H
H21B 0.260(4) 0.129(3) -0.333(3) 0.027(8) Uiso d . 1 . . H
Na2 0.0000 0.0000 -0.5000 0.0096(2) Uani d S 1 . . Na
O22 0.06246(19) -0.12213(15) -0.36558(14) 0.0119(3) Uani d . 1 . . O
H22A -0.002(4) -0.181(3) -0.365(3) 0.017(7) Uiso d . 1 . . H
H22B 0.128(4) -0.155(3) -0.381(3) 0.030(9) Uiso d . 1 . . H
Na3 0.0000 0.0000 0.0000 0.0135(2) Uani d S 1 . . Na
O23 -0.1871(2) 0.14156(17) 0.00752(15) 0.0170(3) Uani d . 1 . . O
H23A -0.271(4) 0.106(4) -0.004(3) 0.032(10) Uiso d . 1 . . H
H23B -0.161(5) 0.189(4) 0.065(4) 0.055(13) Uiso d . 1 . . H
O24 0.4377(2) 0.0562(2) 0.74941(16) 0.0203(4) Uani d . 1 . . O
H24A 0.491(5) 0.088(4) 0.721(4) 0.046(12) Uiso d . 1 . . H
H24B 0.447(5) -0.003(5) 0.735(4) 0.049(14) Uiso d . 1 . . H
O25A 0.4130(3) 0.2930(3) -0.0304(3) 0.0145(6) Uiso d P 0.53 A 1 O
O25B 0.3958(4) 0.2336(4) -0.0408(3) 0.0120(6) Uiso d P 0.47 B 2 O
O26 0.4936(6) 0.0240(4) -0.0088(4) 0.0174(9) Uani d P 0.50 C -1 O
H26A 0.486(6) 0.090(6) 0.038(6) 0.016(14) Uiso d P 0.50 D -1 H
H26B 0.478(9) 0.046(7) -0.055(7) 0.03(2) Uiso d P 0.50 E -1 H

loop_
_atom_site_aniso_label
_atom_site_aniso_U_11
_atom_site_aniso_U_22
_atom_site_aniso_U_33
_atom_site_aniso_U_12
_atom_site_aniso_U_13
_atom_site_aniso_U_23
V1 0.00648(15) 0.00458(15) 0.00643(15) 0.00168(11) 0.00139(11) 0.00209(11)
V2 0.00677(15) 0.00577(15) 0.00487(15) 0.00112(11) 0.00070(11) 0.00228(11)
V3 0.00673(16) 0.00592(16) 0.00594(16) 0.00021(11) 0.00043(12) 0.00028(12)
V4 0.00683(16) 0.00662(16) 0.00687(15) 0.00173(11) 0.00287(11) 0.00116(12)
V5 0.00386(15) 0.00499(15) 0.00518(15) 0.00085(11) 0.00068(11) 0.00176(11)
O1 0.0104(7) 0.0086(7) 0.0112(7) 0.0034(5) 0.0023(5) 0.0046(5)
O2 0.0108(7) 0.0097(7) 0.0088(6) 0.0017(5) 0.0007(5) 0.0044(5)
O3 0.0110(7) 0.0107(7) 0.0095(7) -0.0005(5) -0.0009(5) 0.0009(5)
O4 0.0113(7) 0.0103(7) 0.0129(7) 0.0030(5) 0.0060(5) 0.0037(5)
O5 0.0059(6) 0.0085(6) 0.0081(6) 0.0008(5) 0.0007(5) 0.0028(5)
O6 0.0067(6) 0.0079(6) 0.0090(6) 0.0018(5) 0.0022(5) 0.0020(5)
O7 0.0099(6) 0.0079(6) 0.0061(6) 0.0026(5) 0.0022(5) 0.0011(5)
O8 0.0082(6) 0.0052(6) 0.0081(6) 0.0003(5) 0.0013(5) 0.0018(5)
O9 0.0083(6) 0.0067(6) 0.0091(6) 0.0027(5) 0.0022(5) 0.0021(5)
O10 0.0085(6) 0.0089(6) 0.0065(6) 0.0012(5) 0.0010(5) 0.0026(5)
O11 0.0090(6) 0.0080(6) 0.0078(6) 0.0021(5) 0.0031(5) 0.0027(5)
O12 0.0059(6) 0.0063(6) 0.0067(6) 0.0012(5) 0.0007(5) 0.0028(5)
O13 0.0056(6) 0.0052(6) 0.0063(6) 0.0007(5) 0.0018(5) 0.0025(5)
O14 0.0056(6) 0.0062(6) 0.0060(6) 0.0011(5) 0.0009(5) 0.0016(5)
Cu1 0.00807(16) 0.01000(17) 0.00642(16) 0.00132(12) 0.00011(12) 0.00258(12)
O15 0.0084(7) 0.0152(7) 0.0085(7) 0.0024(6) 0.0015(6) 0.0036(6)
O16 0.0094(7) 0.0119(7) 0.0113(7) 0.0010(5) 0.0009(5) 0.0050(6)
O17 0.0162(8) 0.0198(8) 0.0124(7) -0.0017(7) 0.0053(6) 0.0056(6)
Na1 0.0110(4) 0.0105(4) 0.0103(4) 0.0030(3) 0.0025(3) 0.0030(3)
O18 0.0066(7) 0.0154(7) 0.0120(7) 0.0024(5) 0.0023(6) 0.0078(6)
O19 0.0228(9) 0.0160(8) 0.0127(8) 0.0060(7) 0.0023(7) 0.0060(6)
O20 0.0076(7) 0.0092(7) 0.0184(8) 0.0023(6) 0.0023(6) 0.0069(6)
O21 0.0095(7) 0.0110(7) 0.0137(7) 0.0011(6) 0.0039(6) 0.0066(6)
Na2 0.0097(5) 0.0098(5) 0.0093(5) 0.0023(4) 0.0016(4) 0.0028(4)
O22 0.0089(7) 0.0103(7) 0.0192(8) 0.0037(6) 0.0050(6) 0.0072(6)
Na3 0.0146(6) 0.0116(5) 0.0108(5) -0.0010(4) -0.0029(4) 0.0031(4)
O23 0.0257(10) 0.0118(8) 0.0108(8) 0.0034(7) 0.0005(7) 0.0013(6)
O24 0.0310(10) 0.0175(9) 0.0182(8) 0.0137(8) 0.0109(7) 0.0066(7)
O26 0.0318(19) 0.011(3) 0.010(2) 0.010(2) 0.0047(16) 0.002(2)

loop_
_atom_type_symbol
_atom_type_description
_atom_type_scat_dispersion_real
_atom_type_scat_dispersion_imag
_atom_type_scat_source
O O 0.0106 0.0060 'International Tables Vol C Tables 4.2.6.8 and 6.1.1.4'
Na Na 0.0362 0.0249 'International Tables Vol C Tables 4.2.6.8 and 6.1.1.4'
V V 0.3005 0.5294 'International Tables Vol C Tables 4.2.6.8 and 6.1.1.4'
Cu Cu 0.3201 1.2651 'International Tables Vol C Tables 4.2.6.8 and 6.1.1.4'
H H 0.0000 0.0000 'International Tables Vol C Tables 4.2.6.8 and 6.1.1.4'

loop_
_geom_angle_atom_site_label_1
_geom_angle_atom_site_label_2
_geom_angle_atom_site_label_3
_geom_angle_site_symmetry_1
_geom_angle_site_symmetry_3
_geom_angle
_geom_angle_publ_flag
O1 V1 O8 . . 103.56(7) ?
O1 V1 O9 . . 103.62(7) ?
O8 V1 O9 . . 94.57(6) ?
O1 V1 O13 . 2_666 98.85(7) ?
O8 V1 O13 . 2_666 90.58(6) ?
O9 V1 O13 . 2_666 155.03(6) ?
O1 V1 O12 . . 99.42(6) ?
O8 V1 O12 . . 155.02(6) ?
O9 V1 O12 . . 89.38(6) ?
O13 V1 O12 2_666 . 76.22(6) ?
O1 V1 O14 . . 173.60(6) ?
O8 V1 O14 . . 80.54(6) ?
O9 V1 O14 . . 80.75(6) ?
O13 V1 O14 2_666 . 76.03(5) ?
O12 V1 O14 . . 75.77(5) ?
O1 V1 V2 . 2_666 88.29(5) ?
O8 V1 V2 . 2_666 130.00(5) ?
O9 V1 V2 . 2_666 130.04(4) ?
O13 V1 V2 2_666 2_666 39.42(4) ?
O12 V1 V2 . 2_666 40.66(4) ?
O14 V1 V2 . 2_666 85.31(4) ?
O1 V1 V4 . . 137.06(5) ?
O8 V1 V4 . . 83.77(5) ?
O9 V1 V4 . . 33.52(4) ?
O13 V1 V4 2_666 . 123.61(4) ?
O12 V1 V4 . . 86.09(4) ?
O14 V1 V4 . . 47.66(3) ?
V2 V1 V4 2_666 . 119.473(13) ?
O1 V1 V3 . . 136.71(5) ?
O8 V1 V3 . . 33.26(4) ?
O9 V1 V3 . . 83.51(4) ?
O13 V1 V3 2_666 . 87.60(4) ?
O12 V1 V3 . . 123.55(4) ?
O14 V1 V3 . . 47.79(3) ?
V2 V1 V3 2_666 . 119.887(13) ?
V4 V1 V3 . . 59.051(11) ?
O2 V2 O11 . . 105.22(7) ?
O2 V2 O10 . . 101.87(7) ?
O11 V2 O10 . . 95.63(6) ?
O2 V2 O13 . . 101.31(6) ?
O11 V2 O13 . . 90.52(6) ?
O10 V2 O13 . . 153.49(6) ?
O2 V2 O12 . 2_666 98.07(7) ?
O11 V2 O12 . 2_666 154.88(6) ?
O10 V2 O12 . 2_666 88.59(6) ?
O13 V2 O12 . 2_666 75.58(5) ?
O2 V2 O14 . . 172.94(6) ?
O11 V2 O14 . . 81.31(6) ?
O10 V2 O14 . . 79.85(6) ?
O13 V2 O14 . . 75.63(5) ?
O12 V2 O14 2_666 . 75.07(5) ?
O2 V2 V1 . 2_666 89.13(5) ?
O11 V2 V1 . 2_666 129.87(5) ?
O10 V2 V1 . 2_666 128.63(5) ?
O13 V2 V1 . 2_666 39.35(4) ?
O12 V2 V1 2_666 2_666 40.05(4) ?
O14 V2 V1 . 2_666 84.53(4) ?
O2 V2 V4 . . 139.19(5) ?
O11 V2 V4 . . 34.18(4) ?
O10 V2 V4 . . 84.03(5) ?
O13 V2 V4 . . 86.79(4) ?
O12 V2 V4 2_666 . 122.59(4) ?
O14 V2 V4 . . 47.56(3) ?
V1 V2 V4 2_666 . 118.765(13) ?
O2 V2 V3 . . 134.92(5) ?
O11 V2 V3 . . 83.88(4) ?
O10 V2 V3 . . 33.12(4) ?
O13 V2 V3 . . 123.01(4) ?
O12 V2 V3 2_666 . 86.36(4) ?
O14 V2 V3 . . 47.42(3) ?
V1 V2 V3 2_666 . 119.017(13) ?
V4 V2 V3 . . 58.778(11) ?
O3 V3 O7 . . 104.60(7) ?
O3 V3 O8 . . 102.43(7) ?
O7 V3 O8 . . 92.10(6) ?
O3 V3 O10 . . 101.22(7) ?
O7 V3 O10 . . 91.33(6) ?
O8 V3 O10 . . 154.39(6) ?
O3 V3 O5 . . 98.67(7) ?
O7 V3 O5 . . 156.73(6) ?
O8 V3 O5 . . 83.36(6) ?
O10 V3 O5 . . 83.52(6) ?
O3 V3 O14 . . 173.47(7) ?
O7 V3 O14 . . 81.86(6) ?
O8 V3 O14 . . 78.01(5) ?
O10 V3 O14 . . 77.38(5) ?
O5 V3 O14 . . 74.87(5) ?
O3 V3 V4 . . 138.20(6) ?
O7 V3 V4 . . 33.60(4) ?
O8 V3 V4 . . 84.26(4) ?
O10 V3 V4 . . 84.65(4) ?
O5 V3 V4 . . 123.14(4) ?
O14 V3 V4 . . 48.27(3) ?
O3 V3 V5 . 2_666 130.00(6) ?
O7 V3 V5 . 2_666 125.39(4) ?
O8 V3 V5 . 2_666 78.99(4) ?
O10 V3 V5 . 2_666 78.37(4) ?
O5 V3 V5 . 2_666 31.34(4) ?
O14 V3 V5 . 2_666 43.53(3) ?
V4 V3 V5 . 2_666 91.799(12) ?
O3 V3 V1 . . 134.66(5) ?
O7 V3 V1 . . 82.50(4) ?
O8 V3 V1 . . 32.25(4) ?
O10 V3 V1 . . 123.63(4) ?
O5 V3 V1 . . 81.58(4) ?
O14 V3 V1 . . 46.25(3) ?
V4 V3 V1 . . 60.443(10) ?
V5 V3 V1 2_666 . 61.671(11) ?
O3 V3 V2 . . 133.23(5) ?
O7 V3 V2 . . 81.24(4) ?
O8 V3 V2 . . 123.95(4) ?
O10 V3 V2 . . 32.10(4) ?
O5 V3 V2 . . 82.46(4) ?
O14 V3 V2 . . 45.95(3) ?
V4 V3 V2 . . 60.326(10) ?
V5 V3 V2 2_666 . 61.917(11) ?
V1 V3 V2 . . 91.977(12) ?
O4 V4 O7 . . 103.86(7) ?
O4 V4 O9 . . 101.04(7) ?
O7 V4 O9 . . 91.61(6) ?
O4 V4 O11 . . 101.74(7) ?
O7 V4 O11 . . 90.30(6) ?
O9 V4 O11 . . 155.97(6) ?
O4 V4 O6 . . 98.76(7) ?
O7 V4 O6 . . 157.34(6) ?
O9 V4 O6 . . 85.21(6) ?
O11 V4 O6 . . 83.87(6) ?
O4 V4 O14 . . 174.26(6) ?
O7 V4 O14 . . 81.88(6) ?
O9 V4 O14 . . 78.67(5) ?
O11 V4 O14 . . 77.90(5) ?
O6 V4 O14 . . 75.49(5) ?
O4 V4 V3 . . 137.29(5) ?
O7 V4 V3 . . 33.44(4) ?
O9 V4 V3 . . 84.29(4) ?
O11 V4 V3 . . 84.18(4) ?
O6 V4 V3 . . 123.95(4) ?
O14 V4 V3 . . 48.46(3) ?
O4 V4 V5 . . 130.16(5) ?
O7 V4 V5 . . 125.98(5) ?
O9 V4 V5 . . 79.92(4) ?
O11 V4 V5 . . 79.61(4) ?
O6 V4 V5 . . 31.40(4) ?
O14 V4 V5 . . 44.10(3) ?
V3 V4 V5 . . 92.556(12) ?
O4 V4 V1 . . 133.80(5) ?
O7 V4 V1 . . 82.44(4) ?
O9 V4 V1 . . 32.80(4) ?
O11 V4 V1 . . 124.19(4) ?
O6 V4 V1 . . 82.82(4) ?
O14 V4 V1 . . 46.29(3) ?
V3 V4 V1 . . 60.506(10) ?
V5 V4 V1 . . 62.067(11) ?
O4 V4 V2 . . 133.76(5) ?
O7 V4 V2 . . 81.63(5) ?
O9 V4 V2 . . 124.92(4) ?
O11 V4 V2 . . 32.05(4) ?
O6 V4 V2 . . 81.88(4) ?
O14 V4 V2 . . 46.25(3) ?
V3 V4 V2 . . 60.895(11) ?
V5 V4 V2 . . 62.174(11) ?
V1 V4 V2 . . 92.349(12) ?
O5 V5 O6 2_666 . 106.47(7) ?
O5 V5 O12 2_666 . 98.26(6) ?
O6 V5 O12 . . 97.25(6) ?
O5 V5 O13 2_666 . 97.30(6) ?
O6 V5 O13 . . 96.56(6) ?
O12 V5 O13 . . 155.32(6) ?
O5 V5 O14 2_666 2_666 87.95(6) ?
O6 V5 O14 . 2_666 165.56(6) ?
O12 V5 O14 . 2_666 80.92(6) ?
O13 V5 O14 . 2_666 80.61(5) ?
O5 V5 O14 2_666 . 166.34(6) ?
O6 V5 O14 . . 87.15(6) ?
O12 V5 O14 . . 80.59(5) ?
O13 V5 O14 . . 79.78(5) ?
O14 V5 O14 2_666 . 78.42(6) ?
O5 V5 V4 2_666 . 145.08(5) ?
O6 V5 V4 . . 38.61(5) ?
O12 V5 V4 . . 88.91(4) ?
O13 V5 V4 . . 89.22(4) ?
O14 V5 V4 2_666 . 126.97(4) ?
O14 V5 V4 . . 48.55(4) ?
O5 V5 V3 2_666 2_666 39.27(5) ?
O6 V5 V3 . 2_666 145.74(5) ?
O12 V5 V3 . 2_666 90.21(4) ?
O13 V5 V3 . 2_666 89.80(4) ?
O14 V5 V3 2_666 2_666 48.68(4) ?
O14 V5 V3 . 2_666 127.10(4) ?
V4 V5 V3 . 2_666 175.645(14) ?
V3 O3 Na3 . . 169.40(9) y
V5 O5 V3 2_666 . 109.38(7) ?
V5 O6 V4 . . 109.99(7) ?
V3 O7 V4 . . 112.97(7) ?
V1 O8 V3 . . 114.49(7) ?
V1 O9 V4 . . 113.69(7) ?
V2 O10 V3 . . 114.78(7) ?
V2 O11 V4 . . 113.77(7) ?
V5 O12 V1 . . 108.28(6) ?
V5 O12 V2 . 2_666 107.58(6) ?
V1 O12 V2 . 2_666 99.30(6) ?
V5 O13 V1 . 2_666 107.45(6) ?
V5 O13 V2 . . 108.48(6) ?
V1 O13 V2 2_666 . 101.23(6) ?
V5 O14 V5 2_666 . 101.58(6) ?
V5 O14 V1 2_666 . 92.93(5) ?
V5 O14 V1 . . 92.97(5) ?
V5 O14 V2 2_666 . 93.73(5) ?
V5 O14 V2 . . 93.21(5) ?
V1 O14 V2 . . 169.83(7) ?
V5 O14 V4 2_666 . 171.05(7) ?
V5 O14 V4 . . 87.35(5) ?
V1 O14 V4 . . 86.05(5) ?
V2 O14 V4 . . 86.18(5) ?
V5 O14 V3 2_666 . 87.79(5) ?
V5 O14 V3 . . 170.61(7) ?
V1 O14 V3 . . 85.96(5) ?
V2 O14 V3 . . 86.63(5) ?
V4 O14 V3 . . 83.27(5) ?
O15 Cu1 O15 2_565 . 180.00(7) ?
O15 Cu1 O16 2_565 . 89.14(6) ?
O15 Cu1 O16 . . 90.86(6) ?
O15 Cu1 O16 2_565 2_565 90.86(6) ?
O15 Cu1 O16 . 2_565 89.14(6) ?
O16 Cu1 O16 . 2_565 180.0 ?
O15 Cu1 O17 2_565 2_565 88.65(7) ?
O15 Cu1 O17 . 2_565 91.35(7) ?
O16 Cu1 O17 . 2_565 93.37(6) ?
O16 Cu1 O17 2_565 2_565 86.63(6) ?
O15 Cu1 O17 2_565 . 91.35(7) ?
O15 Cu1 O17 . . 88.65(7) ?
O16 Cu1 O17 . . 86.63(6) ?
O16 Cu1 O17 2_565 . 93.37(6) ?
O17 Cu1 O17 2_565 . 180.0 ?
O15 Cu1 Na1 2_565 . 97.32(5) ?
O15 Cu1 Na1 . . 82.68(5) ?
O16 Cu1 Na1 . . 43.53(4) ?
O16 Cu1 Na1 2_565 . 136.47(4) ?
O17 Cu1 Na1 2_565 . 136.00(4) ?
O17 Cu1 Na1 . . 44.00(4) ?
O15 Cu1 Na1 2_565 2_565 82.68(5) ?
O15 Cu1 Na1 . 2_565 97.32(5) ?
O16 Cu1 Na1 . 2_565 136.47(4) ?
O16 Cu1 Na1 2_565 2_565 43.53(4) ?
O17 Cu1 Na1 2_565 2_565 44.00(4) ?
O17 Cu1 Na1 . 2_565 136.00(4) ?
Na1 Cu1 Na1 . 2_565 180.00(3) ?
Cu1 O15 H15A . . 115(2) ?
Cu1 O15 H15B . . 112(2) ?
H15A O15 H15B . . 105(3) ?
Cu1 O16 Na1 . . 101.99(6) ?
Cu1 O16 H16A . . 117(2) ?
Na1 O16 H16A . . 98(2) ?
Cu1 O16 H16B . . 111(2) ?
Na1 O16 H16B . . 115(2) ?
H16A O16 H16B . . 113(3) ?
Cu1 O17 Na1 . . 93.47(6) ?
Cu1 O17 H17A . . 123(3) ?
Na1 O17 H17A . . 101(3) ?
Cu1 O17 H17B . . 126(2) ?
Na1 O17 H17B . . 104(2) ?
H17A O17 H17B . . 104(3) ?
O20 Na1 O21 . . 87.53(6) ?
O20 Na1 O18 . . 94.61(6) ?
O21 Na1 O18 . . 94.70(6) ?
O20 Na1 O19 . . 91.54(7) ?
O21 Na1 O19 . . 81.28(6) ?
O18 Na1 O19 . . 172.51(7) ?
O20 Na1 O17 . . 173.84(7) ?
O21 Na1 O17 . . 98.42(6) ?
O18 Na1 O17 . . 83.36(7) ?
O19 Na1 O17 . . 90.95(7) ?
O20 Na1 O16 . . 97.74(6) ?
O21 Na1 O16 . . 174.60(6) ?
O18 Na1 O16 . . 83.75(6) ?
O19 Na1 O16 . . 99.68(6) ?
O17 Na1 O16 . . 76.28(6) ?
O20 Na1 Na2 . . 43.92(4) ?
O21 Na1 Na2 . . 43.63(4) ?
O18 Na1 Na2 . . 95.25(5) ?
O19 Na1 Na2 . . 86.21(5) ?
O17 Na1 Na2 . . 141.95(5) ?
O16 Na1 Na2 . . 141.58(4) ?
O20 Na1 Cu1 . . 131.33(5) ?
O21 Na1 Cu1 . . 140.12(5) ?
O18 Na1 Cu1 . . 76.10(4) ?
O19 Na1 Cu1 . . 102.93(5) ?
O17 Na1 Cu1 . . 42.53(4) ?
O16 Na1 Cu1 . . 34.48(4) ?
Na2 Na1 Cu1 . . 170.32(3) ?
O20 Na1 H17A . . 168.6(7) ?
O21 Na1 H17A . . 92.3(6) ?
O18 Na1 H17A . . 96.7(7) ?
O19 Na1 H17A . . 77.2(7) ?
O17 Na1 H17A . . 14.3(7) ?
O16 Na1 H17A . . 82.8(6) ?
Na2 Na1 H17A . . 135.1(6) ?
Cu1 Na1 H17A . . 51.7(6) ?
O20 Na1 H19B . . 79.6(8) ?
O21 Na1 H19B . . 68.0(8) ?
O18 Na1 H19B . . 161.8(8) ?
O19 Na1 H19B . . 17.7(8) ?
O17 Na1 H19B . . 104.0(8) ?
O16 Na1 H19B . . 114.0(8) ?
Na2 Na1 H19B . . 68.6(8) ?
Cu1 Na1 H19B . . 120.6(8) ?
H17A Na1 H19B . . 89.8(10) ?
O20 Na1 H20A . . 14.1(7) ?
O21 Na1 H20A . . 95.5(6) ?
O18 Na1 H20A . . 82.3(7) ?
O19 Na1 H20A . . 104.3(7) ?
O17 Na1 H20A . . 160.8(7) ?
O16 Na1 H20A . . 89.4(6) ?
Na2 Na1 H20A . . 52.6(6) ?
Cu1 Na1 H20A . . 120.8(6) ?
H17A Na1 H20A . . 172.2(9) ?
H19B Na1 H20A . . 93.4(10) ?
Na1 O18 H18A . . 121(3) ?
Na1 O18 H18B . . 120(2) ?
H18A O18 H18B . . 109(3) ?
Na3 O19 Na1 . . 126.92(8) ?
Na3 O19 H19A . . 105(2) ?
Na1 O19 H19A . . 106(2) ?
Na3 O19 H19B . . 116(3) ?
Na1 O19 H19B . . 95(3) ?
H19A O19 H19B . . 106(3) ?
Na1 O20 Na2 . . 93.04(6) ?
Na1 O20 H20A . . 108(2) ?
Na2 O20 H20A . . 120(2) ?
Na1 O20 H20B . . 126(3) ?
Na2 O20 H20B . . 109(3) ?
H20A O20 H20B . . 103(3) ?
Na1 O21 Na2 . . 93.22(6) ?
Na1 O21 H21A . . 117(2) ?
Na2 O21 H21A . . 116(2) ?
Na1 O21 H21B . . 119(2) ?
Na2 O21 H21B . . 105(2) ?
H21A O21 H21B . . 106(3) ?
O21 Na2 O21 2_554 . 180.0 ?
O21 Na2 O22 2_554 2_554 81.74(5) ?
O21 Na2 O22 . 2_554 98.26(5) ?
O21 Na2 O22 2_554 . 98.26(5) ?
O21 Na2 O22 . . 81.74(5) ?
O22 Na2 O22 2_554 . 180.0 ?
O21 Na2 O20 2_554 . 93.85(5) ?
O21 Na2 O20 . . 86.15(5) ?
O22 Na2 O20 2_554 . 96.43(6) ?
O22 Na2 O20 . . 83.57(6) ?
O21 Na2 O20 2_554 2_554 86.15(5) ?
O21 Na2 O20 . 2_554 93.85(5) ?
O22 Na2 O20 2_554 2_554 83.57(6) ?
O22 Na2 O20 . 2_554 96.43(6) ?
O20 Na2 O20 . 2_554 180.00(5) ?
O21 Na2 Na1 2_554 2_554 43.15(4) ?
O21 Na2 Na1 . 2_554 136.85(4) ?
O22 Na2 Na1 2_554 2_554 81.09(4) ?
O22 Na2 Na1 . 2_554 98.91(4) ?
O20 Na2 Na1 . 2_554 136.97(4) ?
O20 Na2 Na1 2_554 2_554 43.03(4) ?
O21 Na2 Na1 2_554 . 136.85(4) ?
O21 Na2 Na1 . . 43.15(4) ?
O22 Na2 Na1 2_554 . 98.91(4) ?
O22 Na2 Na1 . . 81.09(4) ?
O20 Na2 Na1 . . 43.03(4) ?
O20 Na2 Na1 2_554 . 136.97(4) ?
Na1 Na2 Na1 2_554 . 180.0 ?
Na2 O22 H22A . . 117(2) ?
Na2 O22 H22B . . 110(3) ?
H22A O22 H22B . . 104(3) ?
O3 Na3 O3 . 2 180.0 ?
O3 Na3 O19 . 2 85.47(6) ?
O3 Na3 O19 2 2 94.53(6) ?
O3 Na3 O19 . . 94.53(6) ?
O3 Na3 O19 2 . 85.47(6) ?
O19 Na3 O19 2 . 180.0 ?
O3 Na3 O23 . . 98.57(6) ?
O3 Na3 O23 2 . 81.44(6) ?
O19 Na3 O23 2 . 87.44(6) ?
O19 Na3 O23 . . 92.56(6) ?
O3 Na3 O23 . 2 81.43(6) ?
O3 Na3 O23 2 2 98.57(6) ?
O19 Na3 O23 2 2 92.56(6) ?
O19 Na3 O23 . 2 87.44(6) ?
O23 Na3 O23 . 2 180.0 ?
Na3 O23 H23A . . 115(3) ?
Na3 O23 H23B . . 104(3) ?
H23A O23 H23B . . 113(4) ?
H24A O24 H24B . . 102(5) ?
H26A O26 H26B . . 94(7) ?

loop_
_geom_bond_atom_site_label_1
_geom_bond_atom_site_label_2
_geom_bond_site_symmetry_2
_geom_bond_distance
_geom_bond_publ_flag
V1 O1 . 1.6148(14) y
V1 O8 . 1.8152(14) y
V1 O9 . 1.8298(14) y
V1 O13 2_666 1.9879(14) y
V1 O12 . 2.0049(14) y
V1 O14 . 2.2417(13) y
V1 V2 2_666 3.0751(5) ?
V1 V4 . 3.0936(5) ?
V1 V3 . 3.0956(5) ?
V2 O2 . 1.6223(14) y
V2 O11 . 1.7969(14) y
V2 O10 . 1.8239(14) y
V2 O13 . 1.9909(13) y
V2 O12 2_666 2.0302(14) y
V2 O14 . 2.2436(13) y
V2 V1 2_666 3.0751(5) ?
V2 V4 . 3.0989(5) ?
V2 V3 . 3.1163(5) ?
V3 O3 . 1.6014(14) y
V3 O7 . 1.8253(14) y
V3 O8 . 1.8655(14) y
V3 O10 . 1.8755(14) y
V3 O5 . 2.0525(14) y
V3 O14 . 2.2988(13) y
V3 V4 . 3.0501(5) ?
V3 V5 2_666 3.0585(5) ?
V4 O4 . 1.6029(14) y
V4 O7 . 1.8331(14) y
V4 O9 . 1.8655(14) y
V4 O11 . 1.9024(14) y
V4 O6 . 2.0286(14) y
V4 O14 . 2.2922(14) y
V4 V5 . 3.0549(5) ?
V5 O5 2_666 1.6865(14) y
V5 O6 . 1.6936(14) y
V5 O12 . 1.9060(14) y
V5 O13 . 1.9248(14) y
V5 O14 2_666 2.1079(13) y
V5 O14 . 2.1282(13) y
V5 V3 2_666 3.0585(5) ?
O5 V5 2_666 1.6865(14) ?
O12 V2 2_666 2.0302(14) ?
O13 V1 2_666 1.9879(14) ?
O14 V5 2_666 2.1079(13) ?
Cu1 O15 . 1.9247(15) y
Cu1 O15 2_565 1.9247(15) ?
Cu1 O16 . 2.0420(15) y
Cu1 O16 2_565 2.0420(15) ?
Cu1 O17 . 2.3896(18) y
Cu1 O17 2_565 2.3896(18) ?
Cu1 Na1 . 3.5283(8) ?
Cu1 Na1 2_565 3.5283(8) ?
O15 H15A . 0.78(4) ?
O15 H15B . 0.71(3) ?
O16 H16A . 0.74(3) ?
O16 H16B . 0.88(4) ?
O17 H17A . 0.67(3) ?
O17 H17B . 0.79(4) ?
Na1 O20 . 2.3511(17) y
Na1 O21 . 2.3565(17) y
Na1 O18 . 2.3603(17) y
Na1 O19 . 2.4239(18) y
Na1 O17 . 2.4553(18) y
Na1 O16 . 2.4842(17) y
Na1 Na2 . 3.4404(8) ?
Na1 H17A . 2.67(3) ?
Na1 H19B . 2.61(3) ?
Na1 H20A . 2.64(3) ?
O18 H18A . 0.73(4) ?
O18 H18B . 0.77(3) ?
O19 H19A . 0.77(3) ?
O19 H19B . 0.80(4) ?
O20 H20A . 0.68(3) ?
O20 H20B . 0.76(4) ?
O21 H21A . 0.76(3) ?
O21 H21B . 0.83(4) ?
Na2 O21 . 2.3778(15) y
Na2 O21 2_554 2.3778(15) ?
Na2 O22 . 2.3888(15) y
Na2 O22 2_554 2.3888(15) ?
Na2 O20 . 2.3899(16) y
Na2 O20 2_554 2.3900(16) ?
Na2 Na1 2_554 3.4404(8) ?
O22 H22A . 0.79(3) ?
O22 H22B . 0.76(4) ?
Na3 O3 . 2.2900(14) y
Na3 O3 2 2.2900(14) ?
Na3 O19 . 2.3765(17) y
Na3 O19 2 2.3764(17) ?
Na3 O23 . 2.4543(17) y
Na3 O23 2 2.4544(17) ?
O23 H23A . 0.76(4) ?
O23 H23B . 0.71(5) ?
O24 H24A . 0.72(5) ?
O24 H24B . 0.64(5) ?
O26 H26A . 0.80(7) ?
O26 H26B . 0.67(7) ?

loop_
_geom_hbond_atom_site_label_D
_geom_hbond_atom_site_label_H
_geom_hbond_atom_site_label_A
_geom_hbond_site_symmetry_A
_geom_hbond_distance_DH
_geom_hbond_distance_HA
_geom_hbond_distance_DA
_geom_hbond_angle_DHA
O15 H15A O10 2_565 0.78(4) 1.83(4) 2.600(2) 170(3)
O15 H15B O18 . 0.71(3) 2.06(3) 2.743(2) 164(3)
O16 H16A O23 . 0.74(3) 1.94(3) 2.683(2) 175(3)
O16 H16B O2 2_565 0.88(4) 1.94(4) 2.820(2) 174(3)
O17 H17A O25A . 0.67(3) 2.01(3) 2.661(4) 164(3)
O17 H17A O25B . 0.67(3) 2.37(3) 3.013(4) 160(3)
O17 H17B O11 2_665 0.79(4) 2.02(4) 2.811(2) 174(3)
O18 H18A O12 1_454 0.73(4) 2.01(4) 2.729(2) 170(3)
O18 H18B O6 2_665 0.77(3) 2.06(3) 2.819(2) 168(3)
O19 H19A O25B . 0.77(3) 1.94(4) 2.691(4) 165(3)
O19 H19A O25A . 0.77(3) 2.37(4) 3.076(4) 154(3)
O19 H19B O22 . 0.80(4) 2.14(4) 2.922(2) 168(3)
O20 H20A O1 1_454 0.68(3) 2.13(3) 2.794(2) 166(3)
O20 H20B O8 2 0.76(4) 2.04(4) 2.778(2) 165(4)
O21 H21A O13 2_665 0.76(3) 1.99(3) 2.738(2) 169(3)
O21 H21B O24 1_554 0.83(4) 2.12(4) 2.941(2) 171(3)
O22 H22A O5 2 0.79(3) 2.10(3) 2.884(2) 173(3)
O22 H22B O9 2_655 0.76(4) 2.09(4) 2.844(2) 173(3)
O23 H23A O26 1_455 0.76(4) 2.13(4) 2.883(5) 171(4)
O23 H23A O26 2 0.76(4) 2.28(4) 3.015(5) 162(4)
O23 H23B O4 1_455 0.71(5) 2.09(5) 2.752(2) 154(5)
O23 H23B O15 2_565 0.71(5) 2.65(4) 3.137(2) 127(4)
O24 H24A O1 . 0.72(5) 2.25(5) 2.918(3) 154(4)
O24 H24B O9 2_656 0.64(5) 2.59(4) 3.118(2) 143(5)
O26 H26A O7 . 0.80(7) 2.04(7) 2.798(5) 158(6)
O26 H26B O24 1_554 0.67(7) 2.34(8) 2.980(4) 161(8)
